data_4306682
loop_
_publ_author_name
'Alexander Villinger'
'Andrea Westenkirchner'
'Ronald Wustrack'
'Axel Schulz'

_publ_contact_author_address
;
Universit\"at Rostock
Institut f\"ur Chemie
Abteilung f\"ur Anorganische Chemie
Albert-Einstein-Strasse 3a 
18059 Rostock
Bundesrepublik Deutschland
;
_publ_contact_author_email axel.schulz@uni-rostock.de
_publ_contact_author_fax '+49 (0)381/498-6382'
_publ_contact_author_name 'Axel Schulz'
_publ_contact_author_phone '+49 (0)381/498-6400'
_publ_section_title
;
GaCl3-Assisted Cyclization Reactions in
Hypersilyl(trimethylsilyl)aminodichlorophosphine
;
_journal_name_full 'Inorganic Chemistry'
_journal_page_first 9140
_journal_page_last 9142
_journal_paper_doi 10.1021/ic801501c
_journal_volume 47
_journal_year 2008
_chemical_formula_moiety 'C12 H36 Cl2 N P Si5'
_chemical_formula_sum 'C12 H36 Cl2 N P Si5'
_chemical_formula_weight 436.74
_chemical_name_systematic
;
N-tris-(trimethylsilyl)silyl-N-(trimethylsilyl)aminodichlorophosphane
;
_space_group_IT_number 14
_symmetry_cell_setting monoclinic
_symmetry_Int_Tables_number 14
_symmetry_space_group_name_Hall '-P 2ybc'
_symmetry_space_group_name_H-M 'P 1 21/c 1'
_atom_sites_solution_hydrogens geom
_atom_sites_solution_primary direct
_atom_sites_solution_secondary difmap
_audit_author_name 'Villinger, A.'
_audit_creation_method SHELXL-97
_cell_angle_alpha 90.00
_cell_angle_beta 113.45(2)
_cell_angle_gamma 90.00
_cell_formula_units_Z 4
_cell_length_a 9.1800(18)
_cell_length_b 17.440(3)
_cell_length_c 17.069(5)
_cell_measurement_reflns_used 7828
_cell_measurement_temperature 173(2)
_cell_measurement_theta_max 70.836
_cell_measurement_theta_min 5.047
_cell_volume 2507.0(11)
_computing_cell_refinement 'Bruker Apex v2.0-2'
_computing_data_collection 'Bruker Apex v2.0-2'
_computing_data_reduction 'Bruker SAINT'
_computing_molecular_graphics
;
 ORTEP-3 (Farrugia, 1997), DIAMOND v3.0a (Brandenburg, 2005)
;
_computing_publication_material SHELXL-97
_computing_structure_refinement 'SHELXL-97 (Sheldrick, 1997)'
_computing_structure_solution 'SHELXS-97 (Sheldrick, 1997)'
_diffrn_ambient_temperature 173(2)
_diffrn_measured_fraction_theta_full 0.999
_diffrn_measured_fraction_theta_max 0.999
_diffrn_measurement_device_type 'Bruker-Nonius Apex X8-CCD-diffractometer'
_diffrn_measurement_method '\w scans'
_diffrn_radiation_monochromator graphite
_diffrn_radiation_source 'sealed tube'
_diffrn_radiation_type MoK\a
_diffrn_radiation_wavelength 0.71073
_diffrn_reflns_av_R_equivalents 0.0229
_diffrn_reflns_av_sigmaI/netI 0.0209
_diffrn_reflns_limit_h_max 13
_diffrn_reflns_limit_h_min -13
_diffrn_reflns_limit_k_max 26
_diffrn_reflns_limit_k_min -26
_diffrn_reflns_limit_l_max 25
_diffrn_reflns_limit_l_min -25
_diffrn_reflns_number 40850
_diffrn_reflns_theta_full 32.50
_diffrn_reflns_theta_max 32.50
_diffrn_reflns_theta_min 2.34
_exptl_absorpt_coefficient_mu 0.558
_exptl_absorpt_correction_T_max 0.9111
_exptl_absorpt_correction_T_min 0.6337
_exptl_absorpt_correction_type multi-scan
_exptl_absorpt_process_details '(SADABS; Sheldrick, 2004)'
_exptl_crystal_colour colourless
_exptl_crystal_density_diffrn 1.157
_exptl_crystal_density_method 'not measured'
_exptl_crystal_description block
_exptl_crystal_F_000 936
_exptl_crystal_size_max 0.90
_exptl_crystal_size_mid 0.23
_exptl_crystal_size_min 0.17
_refine_diff_density_max 0.440
_refine_diff_density_min -0.432
_refine_diff_density_rms 0.053
_refine_ls_extinction_method none
_refine_ls_goodness_of_fit_ref 1.044
_refine_ls_hydrogen_treatment constr
_refine_ls_matrix_type full
_refine_ls_number_parameters 202
_refine_ls_number_reflns 9059
_refine_ls_number_restraints 0
_refine_ls_restrained_S_all 1.044
_refine_ls_R_factor_all 0.0453
_refine_ls_R_factor_gt 0.0312
_refine_ls_shift/su_max 0.001
_refine_ls_shift/su_mean 0.000
_refine_ls_structure_factor_coef Fsqd
_refine_ls_weighting_details 'calc w=1/[\s^2^(Fo^2^)+(0.0453P)^2^+0.3156P] where P=(Fo^2^+2Fc^2^)/3'
_refine_ls_weighting_scheme calc
_refine_ls_wR_factor_gt 0.0806
_refine_ls_wR_factor_ref 0.0859
_reflns_number_gt 7223
_reflns_number_total 9059
_reflns_threshold_expression >2sigma(I)
_cod_data_source_file ic801501c_si_002_2.cif
_cod_data_source_block hypntmspcl2
_cod_original_cell_volume 2507.0(10)
_cod_original_sg_symbol_H-M 'P 21/c'
_cod_database_code 4306682

loop_
_symmetry_equiv_pos_as_xyz
'x, y, z'
'-x, y+1/2, -z+1/2'
'-x, -y, -z'
'x, -y-1/2, z-1/2'

loop_
_atom_site_label
_atom_site_type_symbol
_atom_site_fract_x
_atom_site_fract_y
_atom_site_fract_z
_atom_site_U_iso_or_equiv
_atom_site_adp_type
_atom_site_occupancy
_atom_site_symmetry_multiplicity
_atom_site_calc_flag
_atom_site_refinement_flags
_atom_site_disorder_assembly
_atom_site_disorder_group
Cl1 Cl -0.91292(5) -0.18108(2) 0.27404(2) 0.05254(10) Uani 1 1 d . . .
Cl2 Cl -1.15164(3) -0.27107(2) 0.11622(3) 0.05315(10) Uani 1 1 d . . .
P P -0.93927(3) -0.291431(18) 0.22247(2) 0.03258(7) Uani 1 1 d . . .
Si1 Si -0.67349(3) -0.379897(15) 0.231395(18) 0.02131(6) Uani 1 1 d . . .
Si2 Si -0.44303(4) -0.33670(2) 0.34703(2) 0.03470(8) Uani 1 1 d . . .
Si3 Si -0.59815(4) -0.457825(19) 0.13947(2) 0.03329(8) Uani 1 1 d . . .
Si4 Si -0.81745(4) -0.464390(18) 0.28474(2) 0.03060(7) Uani 1 1 d . . .
Si5 Si -0.78973(4) -0.240991(19) 0.09946(2) 0.03095(7) Uani 1 1 d . . .
N N -0.80410(9) -0.29877(5) 0.18223(6) 0.02306(15) Uani 1 1 d . . .
C1 C -0.27155(16) -0.31463(12) 0.31767(12) 0.0638(5) Uani 1 1 d . . .
H1A H -0.1757 -0.3068 0.3697 0.096 Uiso 1 1 calc R . .
H1B H -0.2944 -0.2680 0.2828 0.096 Uiso 1 1 calc R . .
H1C H -0.2548 -0.3575 0.2851 0.096 Uiso 1 1 calc R . .
C2 C -0.4956(2) -0.24876(11) 0.39247(11) 0.0649(5) Uani 1 1 d . . .
H2A H -0.4033 -0.2318 0.4426 0.097 Uiso 1 1 calc R . .
H2B H -0.5836 -0.2603 0.4094 0.097 Uiso 1 1 calc R . .
H2C H -0.5277 -0.2080 0.3494 0.097 Uiso 1 1 calc R . .
C3 C -0.3739(2) -0.41277(11) 0.43129(11) 0.0668(5) Uani 1 1 d . . .
H3A H -0.4609 -0.4267 0.4481 0.100 Uiso 1 1 calc R . .
H3B H -0.2841 -0.3934 0.4812 0.100 Uiso 1 1 calc R . .
H3C H -0.3405 -0.4581 0.4088 0.100 Uiso 1 1 calc R . .
C4 C -0.76598(18) -0.51930(9) 0.06839(11) 0.0524(4) Uani 1 1 d . . .
H4A H -0.7283 -0.5530 0.0345 0.079 Uiso 1 1 calc R . .
H4B H -0.8516 -0.4866 0.0301 0.079 Uiso 1 1 calc R . .
H4C H -0.8059 -0.5505 0.1034 0.079 Uiso 1 1 calc R . .
C5 C -0.5063(2) -0.40906(10) 0.07233(12) 0.0571(4) Uani 1 1 d . . .
H5A H -0.5872 -0.3788 0.0277 0.086 Uiso 1 1 calc R . .
H5B H -0.4629 -0.4477 0.0459 0.086 Uiso 1 1 calc R . .
H5C H -0.4208 -0.3751 0.1083 0.086 Uiso 1 1 calc R . .
C6 C -0.43736(16) -0.52144(9) 0.21415(12) 0.0553(4) Uani 1 1 d . . .
H6A H -0.4010 -0.5566 0.1809 0.083 Uiso 1 1 calc R . .
H6B H -0.4792 -0.5510 0.2495 0.083 Uiso 1 1 calc R . .
H6C H -0.3481 -0.4898 0.2510 0.083 Uiso 1 1 calc R . .
C7 C -1.02085(14) -0.48237(8) 0.20026(11) 0.0488(3) Uani 1 1 d . . .
H7A H -1.0801 -0.5159 0.2232 0.073 Uiso 1 1 calc R . .
H7B H -1.0115 -0.5071 0.1509 0.073 Uiso 1 1 calc R . .
H7C H -1.0772 -0.4335 0.1826 0.073 Uiso 1 1 calc R . .
C8 C -0.71252(16) -0.55926(7) 0.31205(11) 0.0456(3) Uani 1 1 d . . .
H8A H -0.7160 -0.5839 0.2598 0.068 Uiso 1 1 calc R . .
H8B H -0.7651 -0.5922 0.3394 0.068 Uiso 1 1 calc R . .
H8C H -0.6017 -0.5512 0.3512 0.068 Uiso 1 1 calc R . .
C9 C -0.8341(2) -0.43105(10) 0.38541(10) 0.0531(4) Uani 1 1 d . . .
H9A H -0.8855 -0.4709 0.4059 0.080 Uiso 1 1 calc R . .
H9B H -0.8976 -0.3840 0.3738 0.080 Uiso 1 1 calc R . .
H9C H -0.7278 -0.4208 0.4291 0.080 Uiso 1 1 calc R . .
C10 C -0.8884(2) -0.29458(11) -0.00218(9) 0.0542(4) Uani 1 1 d . . .
H10A H -1.0020 -0.2993 -0.0152 0.081 Uiso 1 1 calc R . .
H10B H -0.8413 -0.3458 0.0036 0.081 Uiso 1 1 calc R . .
H10C H -0.8738 -0.2669 -0.0485 0.081 Uiso 1 1 calc R . .
C11 C -0.88372(19) -0.14487(8) 0.08997(10) 0.0492(3) Uani 1 1 d . . .
H11A H -0.8272 -0.1154 0.1423 0.074 Uiso 1 1 calc R . .
H11B H -0.9950 -0.1511 0.0816 0.074 Uiso 1 1 calc R . .
H11C H -0.8783 -0.1175 0.0410 0.074 Uiso 1 1 calc R . .
C12 C -0.57586(16) -0.22290(8) 0.12645(10) 0.0447(3) Uani 1 1 d . . .
H12A H -0.5186 -0.2718 0.1375 0.067 Uiso 1 1 calc R . .
H12B H -0.5326 -0.1905 0.1775 0.067 Uiso 1 1 calc R . .
H12C H -0.5635 -0.1968 0.0786 0.067 Uiso 1 1 calc R . .

loop_
_atom_site_aniso_label
_atom_site_aniso_U_11
_atom_site_aniso_U_22
_atom_site_aniso_U_33
_atom_site_aniso_U_23
_atom_site_aniso_U_13
_atom_site_aniso_U_12
Cl1 0.0723(2) 0.04551(19) 0.04420(19) 0.00035(14) 0.02779(17) 0.02577(16)
Cl2 0.02472(12) 0.0547(2) 0.0727(3) 0.01314(18) 0.01161(13) 0.00644(12)
P 0.03336(13) 0.03123(14) 0.04105(17) 0.01433(12) 0.02317(13) 0.01239(11)
Si1 0.01902(10) 0.02143(12) 0.02327(13) -0.00102(10) 0.00821(9) 0.00068(8)
Si2 0.02654(13) 0.03688(17) 0.03017(17) -0.00308(13) 0.00015(12) 0.00059(11)
Si3 0.03045(14) 0.03126(16) 0.04521(19) -0.01372(13) 0.02253(13) -0.00532(11)
Si4 0.03117(14) 0.02567(14) 0.04021(18) 0.00896(12) 0.01976(13) 0.00515(11)
Si5 0.03604(15) 0.03254(16) 0.02608(15) 0.00620(12) 0.01427(12) -0.00102(12)
N 0.0228(3) 0.0235(4) 0.0233(4) 0.0034(3) 0.0097(3) 0.0020(3)
C1 0.0277(6) 0.0853(13) 0.0682(11) -0.0100(10) 0.0084(6) -0.0163(7)
C2 0.0622(9) 0.0608(10) 0.0496(9) -0.0258(8) -0.0010(8) 0.0061(8)
C3 0.0540(8) 0.0684(11) 0.0489(9) 0.0164(8) -0.0103(7) 0.0029(8)
C4 0.0500(7) 0.0521(8) 0.0593(9) -0.0290(7) 0.0262(7) -0.0184(6)
C5 0.0691(9) 0.0555(9) 0.0734(11) -0.0223(8) 0.0566(9) -0.0159(7)
C6 0.0375(6) 0.0436(8) 0.0900(12) -0.0055(8) 0.0308(7) 0.0100(5)
C7 0.0297(5) 0.0390(7) 0.0764(11) 0.0052(7) 0.0199(6) -0.0048(5)
C8 0.0442(6) 0.0291(6) 0.0653(9) 0.0132(6) 0.0239(6) 0.0075(5)
C9 0.0730(10) 0.0529(9) 0.0494(8) 0.0189(7) 0.0413(8) 0.0186(7)
C10 0.0610(9) 0.0715(11) 0.0248(6) -0.0021(6) 0.0113(6) -0.0007(8)
C11 0.0608(8) 0.0389(7) 0.0534(9) 0.0231(6) 0.0283(7) 0.0103(6)
C12 0.0464(7) 0.0408(7) 0.0568(8) -0.0004(6) 0.0311(6) -0.0119(5)

loop_
_atom_type_symbol
_atom_type_description
_atom_type_scat_dispersion_real
_atom_type_scat_dispersion_imag
_atom_type_scat_source
C C 0.0033 0.0016 'International Tables Vol C Tables 4.2.6.8 and 6.1.1.4'
H H 0.0000 0.0000 'International Tables Vol C Tables 4.2.6.8 and 6.1.1.4'
Cl Cl 0.1484 0.1585 'International Tables Vol C Tables 4.2.6.8 and 6.1.1.4'
N N 0.0061 0.0033 'International Tables Vol C Tables 4.2.6.8 and 6.1.1.4'
P P 0.1023 0.0942 'International Tables Vol C Tables 4.2.6.8 and 6.1.1.4'
Si Si 0.0817 0.0704 'International Tables Vol C Tables 4.2.6.8 and 6.1.1.4'

loop_
_geom_angle_atom_site_label_1
_geom_angle_atom_site_label_2
_geom_angle_atom_site_label_3
_geom_angle
_geom_angle_site_symmetry_1
_geom_angle_site_symmetry_3
_geom_angle_publ_flag
N P Cl1 105.51(4) . . ?
N P Cl2 104.36(4) . . ?
Cl1 P Cl2 96.91(2) . . ?
N Si1 Si2 109.96(3) . . ?
N Si1 Si3 116.70(4) . . ?
Si2 Si1 Si3 109.49(2) . . ?
N Si1 Si4 106.93(3) . . ?
Si2 Si1 Si4 108.94(2) . . ?
Si3 Si1 Si4 104.44(2) . . ?
C2 Si2 C3 109.12(10) . . ?
C2 Si2 C1 109.05(9) . . ?
C3 Si2 C1 106.70(9) . . ?
C2 Si2 Si1 108.33(5) . . ?
C3 Si2 Si1 109.38(6) . . ?
C1 Si2 Si1 114.17(6) . . ?
C4 Si3 C5 108.53(8) . . ?
C4 Si3 C6 108.83(8) . . ?
C5 Si3 C6 105.03(8) . . ?
C4 Si3 Si1 111.99(5) . . ?
C5 Si3 Si1 117.63(5) . . ?
C6 Si3 Si1 104.24(6) . . ?
C7 Si4 C9 109.67(8) . . ?
C7 Si4 C8 107.39(7) . . ?
C9 Si4 C8 105.45(7) . . ?
C7 Si4 Si1 110.02(5) . . ?
C9 Si4 Si1 114.64(6) . . ?
C8 Si4 Si1 109.35(5) . . ?
N Si5 C12 107.69(6) . . ?
N Si5 C10 107.06(7) . . ?
C12 Si5 C10 113.04(8) . . ?
N Si5 C11 113.57(6) . . ?
C12 Si5 C11 106.03(7) . . ?
C10 Si5 C11 109.56(8) . . ?
P N Si5 126.37(5) . . ?
P N Si1 109.54(5) . . ?
Si5 N Si1 124.02(5) . . ?
Si2 C1 H1A 109.5 . . ?
Si2 C1 H1B 109.5 . . ?
H1A C1 H1B 109.5 . . ?
Si2 C1 H1C 109.5 . . ?
H1A C1 H1C 109.5 . . ?
H1B C1 H1C 109.5 . . ?
Si2 C2 H2A 109.5 . . ?
Si2 C2 H2B 109.5 . . ?
H2A C2 H2B 109.5 . . ?
Si2 C2 H2C 109.5 . . ?
H2A C2 H2C 109.5 . . ?
H2B C2 H2C 109.5 . . ?
Si2 C3 H3A 109.5 . . ?
Si2 C3 H3B 109.5 . . ?
H3A C3 H3B 109.5 . . ?
Si2 C3 H3C 109.5 . . ?
H3A C3 H3C 109.5 . . ?
H3B C3 H3C 109.5 . . ?
Si3 C4 H4A 109.5 . . ?
Si3 C4 H4B 109.5 . . ?
H4A C4 H4B 109.5 . . ?
Si3 C4 H4C 109.5 . . ?
H4A C4 H4C 109.5 . . ?
H4B C4 H4C 109.5 . . ?
Si3 C5 H5A 109.5 . . ?
Si3 C5 H5B 109.5 . . ?
H5A C5 H5B 109.5 . . ?
Si3 C5 H5C 109.5 . . ?
H5A C5 H5C 109.5 . . ?
H5B C5 H5C 109.5 . . ?
Si3 C6 H6A 109.5 . . ?
Si3 C6 H6B 109.5 . . ?
H6A C6 H6B 109.5 . . ?
Si3 C6 H6C 109.5 . . ?
H6A C6 H6C 109.5 . . ?
H6B C6 H6C 109.5 . . ?
Si4 C7 H7A 109.5 . . ?
Si4 C7 H7B 109.5 . . ?
H7A C7 H7B 109.5 . . ?
Si4 C7 H7C 109.5 . . ?
H7A C7 H7C 109.5 . . ?
H7B C7 H7C 109.5 . . ?
Si4 C8 H8A 109.5 . . ?
Si4 C8 H8B 109.5 . . ?
H8A C8 H8B 109.5 . . ?
Si4 C8 H8C 109.5 . . ?
H8A C8 H8C 109.5 . . ?
H8B C8 H8C 109.5 . . ?
Si4 C9 H9A 109.5 . . ?
Si4 C9 H9B 109.5 . . ?
H9A C9 H9B 109.5 . . ?
Si4 C9 H9C 109.5 . . ?
H9A C9 H9C 109.5 . . ?
H9B C9 H9C 109.5 . . ?
Si5 C10 H10A 109.5 . . ?
Si5 C10 H10B 109.5 . . ?
H10A C10 H10B 109.5 . . ?
Si5 C10 H10C 109.5 . . ?
H10A C10 H10C 109.5 . . ?
H10B C10 H10C 109.5 . . ?
Si5 C11 H11A 109.5 . . ?
Si5 C11 H11B 109.5 . . ?
H11A C11 H11B 109.5 . . ?
Si5 C11 H11C 109.5 . . ?
H11A C11 H11C 109.5 . . ?
H11B C11 H11C 109.5 . . ?
Si5 C12 H12A 109.5 . . ?
Si5 C12 H12B 109.5 . . ?
H12A C12 H12B 109.5 . . ?
Si5 C12 H12C 109.5 . . ?
H12A C12 H12C 109.5 . . ?
H12B C12 H12C 109.5 . . ?

loop_
_geom_bond_atom_site_label_1
_geom_bond_atom_site_label_2
_geom_bond_distance
_geom_bond_site_symmetry_2
_geom_bond_publ_flag
Cl1 P 2.0898(6) . ?
Cl2 P 2.0980(8) . ?
P N 1.6451(9) . ?
Si1 N 1.8283(9) . ?
Si1 Si2 2.3698(8) . ?
Si1 Si3 2.3772(6) . ?
Si1 Si4 2.3885(5) . ?
Si2 C2 1.8668(17) . ?
Si2 C3 1.8721(17) . ?
Si2 C1 1.8722(16) . ?
Si3 C4 1.8728(14) . ?
Si3 C5 1.8752(15) . ?
Si3 C6 1.8807(16) . ?
Si4 C7 1.8765(15) . ?
Si4 C9 1.8770(16) . ?
Si4 C8 1.8775(13) . ?
Si5 N 1.7825(10) . ?
Si5 C12 1.8565(14) . ?
Si5 C10 1.8582(16) . ?
Si5 C11 1.8627(15) . ?
C1 H1A 0.9800 . ?
C1 H1B 0.9800 . ?
C1 H1C 0.9800 . ?
C2 H2A 0.9800 . ?
C2 H2B 0.9800 . ?
C2 H2C 0.9800 . ?
C3 H3A 0.9800 . ?
C3 H3B 0.9800 . ?
C3 H3C 0.9800 . ?
C4 H4A 0.9800 . ?
C4 H4B 0.9800 . ?
C4 H4C 0.9800 . ?
C5 H5A 0.9800 . ?
C5 H5B 0.9800 . ?
C5 H5C 0.9800 . ?
C6 H6A 0.9800 . ?
C6 H6B 0.9800 . ?
C6 H6C 0.9800 . ?
C7 H7A 0.9800 . ?
C7 H7B 0.9800 . ?
C7 H7C 0.9800 . ?
C8 H8A 0.9800 . ?
C8 H8B 0.9800 . ?
C8 H8C 0.9800 . ?
C9 H9A 0.9800 . ?
C9 H9B 0.9800 . ?
C9 H9C 0.9800 . ?
C10 H10A 0.9800 . ?
C10 H10B 0.9800 . ?
C10 H10C 0.9800 . ?
C11 H11A 0.9800 . ?
C11 H11B 0.9800 . ?
C11 H11C 0.9800 . ?
C12 H12A 0.9800 . ?
C12 H12B 0.9800 . ?
C12 H12C 0.9800 . ?

loop_
_geom_torsion_atom_site_label_1
_geom_torsion_atom_site_label_2
_geom_torsion_atom_site_label_3
_geom_torsion_atom_site_label_4
_geom_torsion
_geom_torsion_site_symmetry_1
_geom_torsion_site_symmetry_2
_geom_torsion_site_symmetry_3
_geom_torsion_site_symmetry_4
_geom_torsion_publ_flag
N Si1 Si2 C2 28.63(8) . . . . ?
Si3 Si1 Si2 C2 158.10(8) . . . . ?
Si4 Si1 Si2 C2 -88.25(8) . . . . ?
N Si1 Si2 C3 147.47(8) . . . . ?
Si3 Si1 Si2 C3 -83.06(8) . . . . ?
Si4 Si1 Si2 C3 30.59(8) . . . . ?
N Si1 Si2 C1 -93.07(8) . . . . ?
Si3 Si1 Si2 C1 36.40(7) . . . . ?
Si4 Si1 Si2 C1 150.05(7) . . . . ?
N Si1 Si3 C4 -72.96(7) . . . . ?
Si2 Si1 Si3 C4 161.36(7) . . . . ?
Si4 Si1 Si3 C4 44.82(7) . . . . ?
N Si1 Si3 C5 53.78(8) . . . . ?
Si2 Si1 Si3 C5 -71.91(7) . . . . ?
Si4 Si1 Si3 C5 171.56(7) . . . . ?
N Si1 Si3 C6 169.55(6) . . . . ?
Si2 Si1 Si3 C6 43.87(6) . . . . ?
Si4 Si1 Si3 C6 -72.67(5) . . . . ?
N Si1 Si4 C7 48.69(6) . . . . ?
Si2 Si1 Si4 C7 167.48(5) . . . . ?
Si3 Si1 Si4 C7 -75.60(6) . . . . ?
N Si1 Si4 C9 -75.46(7) . . . . ?
Si2 Si1 Si4 C9 43.34(6) . . . . ?
Si3 Si1 Si4 C9 160.25(6) . . . . ?
N Si1 Si4 C8 166.40(6) . . . . ?
Si2 Si1 Si4 C8 -74.80(6) . . . . ?
Si3 Si1 Si4 C8 42.11(6) . . . . ?
Cl1 P N Si5 -60.84(7) . . . . ?
Cl2 P N Si5 40.69(7) . . . . ?
Cl1 P N Si1 122.28(4) . . . . ?
Cl2 P N Si1 -136.19(4) . . . . ?
C12 Si5 N P 141.68(7) . . . . ?
C10 Si5 N P -96.47(9) . . . . ?
C11 Si5 N P 24.59(9) . . . . ?
C12 Si5 N Si1 -41.87(8) . . . . ?
C10 Si5 N Si1 79.98(8) . . . . ?
C11 Si5 N Si1 -158.96(7) . . . . ?
Si2 Si1 N P -95.51(5) . . . . ?
Si3 Si1 N P 139.04(4) . . . . ?
Si4 Si1 N P 22.62(5) . . . . ?
Si2 Si1 N Si5 87.52(6) . . . . ?
Si3 Si1 N Si5 -37.93(7) . . . . ?
Si4 Si1 N Si5 -154.34(5) . . . . ?

loop_
_cod_related_entry_id
_cod_related_entry_database
_cod_related_entry_code
1 ChemSpider 30660830
